data_2208663
loop_
_publ_author_name
'Xin-Biao Mao'
'Tie-Han Li'
'Chun-An Ma'
'Qing-Bao Song'

_publ_section_title
;
 4-Chloropyridine-3-sulfonic acid
;
_journal_coeditor_code LH2017
_journal_issue 4
_journal_name_full 'Acta Crystallographica Section E'
_journal_page_first o1490
_journal_page_last o1491
_journal_paper_doi 10.1107/S1600536806009585
_journal_volume 62
_journal_year 2006
_chemical_formula_iupac 'C5 H4 Cl N O3 S'
_chemical_formula_moiety 'C5 H4 Cl N O3 S'
_chemical_formula_sum 'C5 H4 Cl N O3 S'
_chemical_formula_weight 193.60
_chemical_name_systematic
;
4-chloropyridine-3-sulfonic acid
;
_space_group_IT_number 14
_symmetry_cell_setting monoclinic
_symmetry_space_group_name_Hall '-P 2yn'
_symmetry_space_group_name_H-M 'P 1 21/n 1'
_atom_sites_solution_hydrogens geom
_atom_sites_solution_primary direct
_atom_sites_solution_secondary difmap
_audit_creation_method SHELXL-97
_cell_angle_alpha 90.00
_cell_angle_beta 97.783(2)
_cell_angle_gamma 90.00
_cell_formula_units_Z 4
_cell_length_a 7.1433(7)
_cell_length_b 6.8424(7)
_cell_length_c 13.7397(14)
_cell_measurement_reflns_used 2647
_cell_measurement_temperature 293(2)
_cell_measurement_theta_max 56.468
_cell_measurement_theta_min 5.985
_cell_volume 665.37(12)
_computing_cell_refinement SAINT
_computing_data_collection 'SMART (Bruker, 2000)'
_computing_data_reduction SAINT
_computing_molecular_graphics 'SHELXTL (Bruker, 2000)'
_computing_publication_material 'PLATON (Spek, 2003)'
_computing_structure_refinement 'SHELXL97 (Sheldrick, 1997)'
_computing_structure_solution 'SHELXS97 (Sheldrick, 1990)'
_diffrn_ambient_temperature 293(2)
_diffrn_measured_fraction_theta_full 0.992
_diffrn_measured_fraction_theta_max 0.992
_diffrn_measurement_device_type 'Bruker SMART CCD area-detector'
_diffrn_measurement_method '\f and \w'
_diffrn_radiation_monochromator graphite
_diffrn_radiation_source 'fine-focus sealed tube'
_diffrn_radiation_type MoK\a
_diffrn_radiation_wavelength 0.71073
_diffrn_reflns_av_R_equivalents 0.1183
_diffrn_reflns_av_sigmaI/netI 0.0829
_diffrn_reflns_limit_h_max 9
_diffrn_reflns_limit_h_min -9
_diffrn_reflns_limit_k_max 8
_diffrn_reflns_limit_k_min -8
_diffrn_reflns_limit_l_max 9
_diffrn_reflns_limit_l_min -17
_diffrn_reflns_number 3744
_diffrn_reflns_theta_full 27.00
_diffrn_reflns_theta_max 27.00
_diffrn_reflns_theta_min 2.99
_diffrn_standards_number 0
_exptl_absorpt_coefficient_mu 0.834
_exptl_absorpt_correction_T_max 0.890
_exptl_absorpt_correction_T_min 0.674
_exptl_absorpt_correction_type multi-scan
_exptl_absorpt_process_details '(SADABS; Bruker, 2000)'
_exptl_crystal_colour colorless
_exptl_crystal_density_diffrn 1.933
_exptl_crystal_density_method 'not measured'
_exptl_crystal_description prism
_exptl_crystal_F_000 392
_exptl_crystal_size_max 0.49
_exptl_crystal_size_mid 0.31
_exptl_crystal_size_min 0.15
_refine_diff_density_max 0.675
_refine_diff_density_min -0.618
_refine_ls_extinction_coef 0.097(8)
_refine_ls_extinction_expression Fc^*^=kFc[1+0.001xFc^2^\l^3^/sin(2\q)]^-1/4^
_refine_ls_extinction_method SHELXL97
_refine_ls_goodness_of_fit_ref 1.104
_refine_ls_hydrogen_treatment mixed
_refine_ls_matrix_type full
_refine_ls_number_parameters 105
_refine_ls_number_reflns 1450
_refine_ls_number_restraints 0
_refine_ls_restrained_S_all 1.104
_refine_ls_R_factor_all 0.0487
_refine_ls_R_factor_gt 0.0468
_refine_ls_shift/su_max 0.001
_refine_ls_shift/su_mean 0.000
_refine_ls_structure_factor_coef Fsqd
_refine_ls_weighting_details 'calc w=1/[\s^2^(Fo^2^)+(0.0698P)^2^+0.0236P] where P=(Fo^2^+2Fc^2^)/3'
_refine_ls_weighting_scheme calc
_refine_ls_wR_factor_gt 0.1310
_refine_ls_wR_factor_ref 0.1328
_reflns_number_gt 1343
_reflns_number_total 1450
_reflns_threshold_expression I>2\s(I)
_cod_data_source_file lh2017.cif
_cod_data_source_block I
_cod_depositor_comments
;
The following automatic conversions were performed:
'_symmetry_cell_setting' value 'Monoclinic' changed to 'monoclinic'
according to '/home/saulius/struct/CIF-dictionaries/cif_core.dic'
dictionary named 'cif_core.dic' version 2.4.1 from 2010-06-29.

Automatic conversion script
Id: cif_fix_enum 1527 2010-12-29 10:47:43Z saulius 

The following automatic conversions were performed:

'_symmetry_cell_setting' value 'Monoclinic' changed to 'monoclinic'
according to /home/saulius/struct/CIF-dictionaries/cif_core.dic
dictionary named 'cif_core.dic' version 2.4.1 from 2010-06-29.

Automatic conversion script
Id: cif_fix_values 1715 2011-07-08 13:25:40Z adriana 
;
_cod_original_sg_symbol_H-M 'P 21/n'
_cod_database_code 2208663
_cod_database_fobs_code 2208663

loop_
_symmetry_equiv_pos_as_xyz
'x, y, z'
'-x+1/2, y+1/2, -z+1/2'
'-x, -y, -z'
'x-1/2, -y-1/2, z-1/2'

loop_
_atom_site_type_symbol
_atom_site_label
_atom_site_fract_x
_atom_site_fract_y
_atom_site_fract_z
_atom_site_U_iso_or_equiv
_atom_site_adp_type
_atom_site_calc_flag
_atom_site_refinement_flags
_atom_site_occupancy
S S 0.92026(7) 0.17158(8) 0.86290(3) 0.0224(3) Uani d . 1
Cl Cl 1.32204(7) 0.21185(9) 0.77151(4) 0.0278(3) Uani d . 1
O O1 1.0119(2) 0.3448(2) 0.90884(12) 0.0321(4) Uani d . 1
O O2 1.0189(2) -0.0074(3) 0.89154(11) 0.0314(4) Uani d . 1
O O3 0.7196(2) 0.1667(3) 0.86653(12) 0.0376(5) Uani d . 1
N N1 0.7842(3) 0.2005(3) 0.57155(14) 0.0273(5) Uani d . 1
C C1 0.7770(3) 0.1862(3) 0.66803(17) 0.0241(5) Uani d . 1
H H1 0.6609 0.1699 0.6905 0.029 Uiso calc R 1
C C2 0.9389(3) 0.1955(3) 0.73442(16) 0.0202(5) Uani d . 1
C C3 1.1100(3) 0.2158(3) 0.69699(15) 0.0216(5) Uani d . 1
C C4 1.1129(3) 0.2373(3) 0.59699(16) 0.0286(5) Uani d . 1
H H4 1.2263 0.2559 0.5720 0.034 Uiso calc R 1
C C5 0.9453(4) 0.2306(3) 0.53568(17) 0.0303(5) Uani d . 1
H H5 0.9442 0.2472 0.4684 0.036 Uiso calc R 1
H H1A 0.672(5) 0.182(4) 0.528(3) 0.047(9) Uiso d . 1

loop_
_atom_site_aniso_label
_atom_site_aniso_U_11
_atom_site_aniso_U_22
_atom_site_aniso_U_33
_atom_site_aniso_U_12
_atom_site_aniso_U_13
_atom_site_aniso_U_23
S 0.0170(4) 0.0385(4) 0.0121(3) 0.00259(18) 0.0033(2) -0.00091(19)
Cl 0.0159(3) 0.0474(4) 0.0197(4) -0.00331(19) 0.0010(2) 0.0023(2)
O1 0.0336(10) 0.0419(9) 0.0192(8) 0.0036(7) -0.0023(6) -0.0073(7)
O2 0.0341(9) 0.0411(9) 0.0204(8) 0.0068(7) 0.0086(6) 0.0069(7)
O3 0.0186(8) 0.0730(12) 0.0225(8) 0.0026(7) 0.0079(6) -0.0013(8)
N1 0.0233(10) 0.0389(10) 0.0176(10) 0.0020(7) -0.0048(7) -0.0018(7)
C1 0.0154(10) 0.0378(11) 0.0194(11) 0.0022(8) 0.0027(8) -0.0017(8)
C2 0.0207(11) 0.0260(10) 0.0141(10) 0.0016(7) 0.0025(8) -0.0005(7)
C3 0.0204(10) 0.0274(10) 0.0173(11) -0.0034(7) 0.0028(8) -0.0001(8)
C4 0.0242(12) 0.0453(13) 0.0174(11) -0.0054(9) 0.0066(9) 0.0010(10)
C5 0.0360(14) 0.0436(13) 0.0114(10) -0.0026(10) 0.0031(9) 0.0005(9)

loop_
_atom_type_symbol
_atom_type_description
_atom_type_scat_dispersion_real
_atom_type_scat_dispersion_imag
_atom_type_scat_source
C C 0.0033 0.0016 'International Tables Vol C Tables 4.2.6.8 and 6.1.1.4'
H H 0.0000 0.0000 'International Tables Vol C Tables 4.2.6.8 and 6.1.1.4'
N N 0.0061 0.0033 'International Tables Vol C Tables 4.2.6.8 and 6.1.1.4'
O O 0.0106 0.0060 'International Tables Vol C Tables 4.2.6.8 and 6.1.1.4'
Cl Cl 0.1484 0.1585 'International Tables Vol C Tables 4.2.6.8 and 6.1.1.4'
S S 0.1246 0.1234 'International Tables Vol C Tables 4.2.6.8 and 6.1.1.4'

loop_
_geom_angle_atom_site_label_1
_geom_angle_atom_site_label_2
_geom_angle_atom_site_label_3
_geom_angle
O2 S O3 115.01(10)
O2 S O1 113.50(10)
O3 S O1 113.25(11)
O2 S C2 104.32(9)
O3 S C2 104.04(10)
O1 S C2 105.27(10)
C5 N1 C1 122.1(2)
C5 N1 H1A 120(2)
C1 N1 H1A 118(2)
N1 C1 C2 120.8(2)
N1 C1 H1 119.6
C2 C1 H1 119.6
C1 C2 C3 117.4(2)
C1 C2 S 118.72(17)
C3 C2 S 123.81(16)
C4 C3 C2 120.50(19)
C4 C3 Cl 117.71(18)
C2 C3 Cl 121.78(17)
C5 C4 C3 118.6(2)
C5 C4 H4 120.7
C3 C4 H4 120.7
N1 C5 C4 120.4(2)
N1 C5 H5 119.8
C4 C5 H5 119.8

loop_
_geom_bond_atom_site_label_1
_geom_bond_atom_site_label_2
_geom_bond_distance
S O2 1.4405(16)
S O3 1.4411(17)
S O1 1.4559(17)
S C2 1.796(2)
Cl C3 1.710(2)
N1 C5 1.328(3)
N1 C1 1.337(3)
N1 H1A 0.94(3)
C1 C2 1.374(3)
C1 H1 0.9300
C2 C3 1.396(3)
C3 C4 1.385(3)
C4 C5 1.368(3)
C4 H4 0.9300
C5 H5 0.9300

loop_
_geom_hbond_atom_site_label_D
_geom_hbond_atom_site_label_H
_geom_hbond_atom_site_label_A
_geom_hbond_site_symmetry_A
_geom_hbond_distance_DH
_geom_hbond_distance_HA
_geom_hbond_distance_DA
_geom_hbond_angle_DHA
C5 H5 Cl 4_565 0.93 2.74 3.639(2) 162
N1 H1A O1 4_565 0.94(3) 1.88(4) 2.775(2) 159(3)
N1 H1A S 4_565 0.94(3) 2.88(3) 3.705(2) 147(2)

loop_
_geom_torsion_atom_site_label_1
_geom_torsion_atom_site_label_2
_geom_torsion_atom_site_label_3
_geom_torsion_atom_site_label_4
_geom_torsion
_geom_torsion_publ_flag
C5 N1 C1 C2 -2.3(3) yes
N1 C1 C2 C3 -1.4(3) yes
N1 C1 C2 S -179.05(16) yes
O2 S C2 C1 115.07(16) ?
O3 S C2 C1 -5.83(19) ?
O1 S C2 C1 -125.18(16) ?
O2 S C2 C3 -62.45(19) ?
O3 S C2 C3 176.65(17) ?
O1 S C2 C3 57.30(19) ?
C1 C2 C3 C4 3.7(3) yes
S C2 C3 C4 -178.74(16) yes
C1 C2 C3 Cl -175.36(15) yes
S C2 C3 Cl 2.2(3) yes
C2 C3 C4 C5 -2.5(3) yes
Cl C3 C4 C5 176.63(18) yes
C1 N1 C5 C4 3.6(4) yes
C3 C4 C5 N1 -1.2(3) yes

loop_
_cod_related_entry_id
_cod_related_entry_database
_cod_related_entry_code
1 ChemSpider 1362773
